data_4068994
loop_
_publ_author_name
'Esteruelas, Miguel A.'
'Fern\'andez-Alvarez, Francisco J.'
'Oliv\'an, Montserrat'
'O\~nate, Enrique'

_publ_section_title
;
 NH-Tautomerization of Quinolines and 2-Methylpyridine Promoted by a
 Hydride-Iridium(III) Complex: Importance of the Hydride Ligand
;
_journal_issue 7
_journal_name_full Organometallics
_journal_page_first 2276
_journal_paper_doi 10.1021/om8011954
_journal_volume 28
_journal_year 2009
_chemical_formula_moiety 'C27 H49 Cl Ir N P2'
_chemical_formula_sum 'C27 H49 Cl Ir N P2'
_chemical_formula_weight 677.26
_chemical_name_systematic
; 
 ? 
;
_space_group_IT_number 2
_symmetry_cell_setting triclinic
_symmetry_space_group_name_Hall '-P 1'
_symmetry_space_group_name_H-M 'P -1'
_atom_sites_solution_hydrogens geom
_atom_sites_solution_primary direct
_atom_sites_solution_secondary difmap
_audit_creation_method SHELXL-97
_cell_angle_alpha 73.086(4)
_cell_angle_beta 88.357(5)
_cell_angle_gamma 76.943(5)
_cell_formula_units_Z 2
_cell_length_a 10.435(3)
_cell_length_b 11.908(3)
_cell_length_c 12.635(4)
_cell_measurement_reflns_used 4358
_cell_measurement_temperature 100(2)
_cell_measurement_theta_max 24
_cell_measurement_theta_min 2
_cell_volume 1462.1(7)
_computing_cell_refinement 'SAINT+ v. 6.1 (Bruker AXS, 2000)'
_computing_data_collection 'SMART v. 5.625 (Bruker AXS, 2000)'
_computing_data_reduction 'SAINT+ v. 6.1 (Bruker AXS, 2000)'
_computing_molecular_graphics 'XP, SHELXTL v. 6.1 (Bruker, 2000)'
_computing_publication_material 'XCIF, SHELXTL v. 6.1 (Bruker, 2000)'
_computing_structure_refinement 'SHELXL-97 (Sheldrick, 1997)'
_computing_structure_solution 'SHELXS-97 (Sheldrick, 1990)'
_diffrn_ambient_temperature 100(2)
_diffrn_detector_area_resol_mean 8.26
_diffrn_measured_fraction_theta_full 0.987
_diffrn_measured_fraction_theta_max 0.914
_diffrn_measurement_device_type 'Bruker SMART APEX CCD system'
_diffrn_measurement_method '\w rotations with narrow frames'
_diffrn_radiation_monochromator graphite
_diffrn_radiation_source 'fine-focus sealed tube'
_diffrn_radiation_type MoK\a
_diffrn_radiation_wavelength 0.71073
_diffrn_reflns_av_R_equivalents 0.0446
_diffrn_reflns_av_sigmaI/netI 0.0825
_diffrn_reflns_limit_h_max 13
_diffrn_reflns_limit_h_min -14
_diffrn_reflns_limit_k_max 15
_diffrn_reflns_limit_k_min -16
_diffrn_reflns_limit_l_max 17
_diffrn_reflns_limit_l_min -16
_diffrn_reflns_number 18002
_diffrn_reflns_theta_full 27.50
_diffrn_reflns_theta_max 28.78
_diffrn_reflns_theta_min 1.69
_diffrn_standards_decay_% 'no decay'
_exptl_absorpt_coefficient_mu 4.782
_exptl_absorpt_correction_T_max 0.848
_exptl_absorpt_correction_T_min 0.640
_exptl_absorpt_correction_type multi-scan
_exptl_absorpt_process_details
;
Absorption correction performed with SADABS program. This is based on the
method of Blessing: Blessing, R. H., Acta Crystallogr., Sect. A 1995, 51, 33.

SADABS: Area-Detector Absorption Correction. Bruker-AXS 
within SAINT+ package, v. 6.1 (2000).
;
_exptl_crystal_colour yellow
_exptl_crystal_density_diffrn 1.538
_exptl_crystal_density_method 'not measured'
_exptl_crystal_description 'irregular block'
_exptl_crystal_F_000 684
_exptl_crystal_size_max 0.08
_exptl_crystal_size_mid 0.04
_exptl_crystal_size_min 0.02
_refine_diff_density_max 0.964
_refine_diff_density_min -1.529
_refine_diff_density_rms 0.131
_refine_ls_extinction_method none
_refine_ls_goodness_of_fit_ref 0.888
_refine_ls_hydrogen_treatment mixed
_refine_ls_matrix_type full
_refine_ls_number_parameters 304
_refine_ls_number_reflns 6955
_refine_ls_number_restraints 1
_refine_ls_restrained_S_all 0.888
_refine_ls_R_factor_all 0.0520
_refine_ls_R_factor_gt 0.0363
_refine_ls_shift/su_max 0.001
_refine_ls_shift/su_mean 0.000
_refine_ls_structure_factor_coef Fsqd
_refine_ls_weighting_details 'calc w=1/[\s^2^(Fo^2^)+(0.0057P)^2^+0.0000P] where P=(Fo^2^+2Fc^2^)/3'
_refine_ls_weighting_scheme calc
_refine_ls_wR_factor_gt 0.0491
_refine_ls_wR_factor_ref 0.0522
_reflns_number_gt 5838
_reflns_number_total 6955
_reflns_threshold_expression >2sigma(I)
_cod_data_source_file om8011954_si_001.cif
_cod_data_source_block mae343as
_cod_original_sg_symbol_H-M P-1
_cod_database_code 4068994

loop_
_symmetry_equiv_pos_as_xyz
'x, y, z'
'-x, -y, -z'

loop_
_atom_site_label
_atom_site_type_symbol
_atom_site_fract_x
_atom_site_fract_y
_atom_site_fract_z
_atom_site_U_iso_or_equiv
_atom_site_adp_type
_atom_site_occupancy
_atom_site_symmetry_multiplicity
_atom_site_calc_flag
_atom_site_refinement_flags
Ir Ir 0.799605(18) 0.752663(18) 0.700259(15) 0.01694(5) Uani 1 1 d D
H01 H 0.860(3) 0.638(2) 0.798(2) 0.038(13) Uiso 1 1 d D
Cl Cl 0.74151(10) 0.93647(10) 0.53459(8) 0.0238(2) Uani 1 1 d .
P1 P 0.95209(11) 0.84559(11) 0.74756(9) 0.0207(3) Uani 1 1 d .
P2 P 0.70947(11) 0.62288(10) 0.63695(9) 0.0199(3) Uani 1 1 d .
N N 0.6181(3) 0.8242(3) 0.7796(3) 0.0177(8) Uani 1 1 d .
C1 C 0.5189(4) 0.8973(4) 0.7121(3) 0.0210(10) Uani 1 1 d .
H1 H 0.5277 0.9090 0.6365 0.025 Uiso 1 1 calc R
C2 C 0.4020(4) 0.9580(4) 0.7473(4) 0.0253(11) Uani 1 1 d .
H2 H 0.3365 1.0087 0.6959 0.030 Uiso 1 1 calc R
C3 C 0.3857(4) 0.9418(4) 0.8569(4) 0.0272(11) Uani 1 1 d .
H3 H 0.3092 0.9819 0.8817 0.033 Uiso 1 1 calc R
C4 C 0.4856(4) 0.8638(4) 0.9325(4) 0.0230(10) Uani 1 1 d .
C5 C 0.4741(5) 0.8423(4) 1.0483(4) 0.0325(12) Uani 1 1 d .
H5 H 0.3982 0.8808 1.0753 0.039 Uiso 1 1 calc R
C6 C 0.5711(5) 0.7674(4) 1.1201(4) 0.0339(12) Uani 1 1 d .
H6 H 0.5617 0.7544 1.1959 0.041 Uiso 1 1 calc R
C7 C 0.6856(4) 0.7092(4) 1.0808(3) 0.0308(12) Uani 1 1 d .
H7 H 0.7521 0.6572 1.1305 0.037 Uiso 1 1 calc R
C8 C 0.7005(4) 0.7283(4) 0.9685(3) 0.0266(11) Uani 1 1 d .
H8 H 0.7773 0.6893 0.9430 0.032 Uiso 1 1 calc R
C9 C 0.6005(4) 0.8064(4) 0.8923(3) 0.0176(9) Uani 1 1 d .
C10 C 0.9793(4) 0.7075(4) 0.6280(4) 0.0225(10) Uani 1 1 d .
H10A H 1.0287 0.6278 0.6686 0.027 Uiso 1 1 calc R
H10B H 0.9660 0.7100 0.5516 0.027 Uiso 1 1 calc R
C11 C 1.0503(4) 0.8053(4) 0.6356(4) 0.0259(11) Uani 1 1 d .
H11 H 1.0233 0.8732 0.5686 0.031 Uiso 1 1 calc R
C12 C 1.1999(4) 0.7740(4) 0.6411(4) 0.0300(11) Uani 1 1 d .
H12A H 1.2310 0.7067 0.7051 0.045 Uiso 1 1 calc R
H12B H 1.2314 0.8421 0.6461 0.045 Uiso 1 1 calc R
H12C H 1.2317 0.7533 0.5756 0.045 Uiso 1 1 calc R
C13 C 0.9182(4) 1.0096(4) 0.7169(4) 0.0241(10) Uani 1 1 d .
H13 H 0.8891 1.0405 0.6387 0.029 Uiso 1 1 calc R
C14 C 1.0367(4) 1.0615(4) 0.7238(4) 0.0294(11) Uani 1 1 d .
H14A H 1.0111 1.1479 0.6988 0.044 Uiso 1 1 calc R
H14B H 1.1039 1.0337 0.6779 0.044 Uiso 1 1 calc R
H14C H 1.0701 1.0358 0.7991 0.044 Uiso 1 1 calc R
C15 C 0.8002(4) 1.0594(4) 0.7787(4) 0.0300(12) Uani 1 1 d .
H15A H 0.8226 1.0347 0.8565 0.045 Uiso 1 1 calc R
H15B H 0.7262 1.0287 0.7665 0.045 Uiso 1 1 calc R
H15C H 0.7781 1.1458 0.7517 0.045 Uiso 1 1 calc R
C16 C 1.0628(4) 0.7821(4) 0.8732(4) 0.0285(11) Uani 1 1 d .
H16 H 1.1462 0.8058 0.8527 0.034 Uiso 1 1 calc R
C17 C 1.0939(5) 0.6434(4) 0.9099(4) 0.0358(13) Uani 1 1 d .
H17A H 1.1640 0.6130 0.9655 0.054 Uiso 1 1 calc R
H17B H 1.1201 0.6145 0.8473 0.054 Uiso 1 1 calc R
H17C H 1.0169 0.6163 0.9398 0.054 Uiso 1 1 calc R
C18 C 1.0139(5) 0.8291(4) 0.9711(4) 0.0383(13) Uani 1 1 d .
H18A H 0.9278 0.8148 0.9891 0.057 Uiso 1 1 calc R
H18B H 1.0096 0.9141 0.9517 0.057 Uiso 1 1 calc R
H18C H 1.0735 0.7880 1.0339 0.057 Uiso 1 1 calc R
C19 C 0.5636(4) 0.5829(4) 0.7133(3) 0.0234(10) Uani 1 1 d .
H19 H 0.5023 0.6604 0.7070 0.028 Uiso 1 1 calc R
C20 C 0.5899(5) 0.5232(4) 0.8384(3) 0.0360(13) Uani 1 1 d .
H20A H 0.5083 0.5327 0.8755 0.054 Uiso 1 1 calc R
H20B H 0.6487 0.5606 0.8658 0.054 Uiso 1 1 calc R
H20C H 0.6290 0.4389 0.8519 0.054 Uiso 1 1 calc R
C21 C 0.4852(4) 0.5117(4) 0.6672(4) 0.0282(11) Uani 1 1 d .
H21A H 0.5386 0.4329 0.6731 0.042 Uiso 1 1 calc R
H21B H 0.4604 0.5534 0.5908 0.042 Uiso 1 1 calc R
H21C H 0.4075 0.5043 0.7087 0.042 Uiso 1 1 calc R
C22 C 0.8350(4) 0.4835(4) 0.6406(3) 0.0238(10) Uani 1 1 d .
H22 H 0.9083 0.5117 0.5993 0.029 Uiso 1 1 calc R
C23 C 0.8941(5) 0.4108(4) 0.7565(4) 0.0417(14) Uani 1 1 d .
H23A H 0.8325 0.3675 0.7973 0.063 Uiso 1 1 calc R
H23B H 0.9130 0.4646 0.7945 0.063 Uiso 1 1 calc R
H23C H 0.9740 0.3547 0.7503 0.063 Uiso 1 1 calc R
C24 C 0.7984(4) 0.3971(4) 0.5829(4) 0.0319(12) Uani 1 1 d .
H24A H 0.8730 0.3319 0.5863 0.048 Uiso 1 1 calc R
H24B H 0.7727 0.4399 0.5069 0.048 Uiso 1 1 calc R
H24C H 0.7266 0.3657 0.6195 0.048 Uiso 1 1 calc R
C25 C 0.6472(4) 0.6710(4) 0.4903(3) 0.0220(10) Uani 1 1 d .
H25 H 0.6201 0.6023 0.4773 0.026 Uiso 1 1 calc R
C26 C 0.5271(4) 0.7755(4) 0.4655(3) 0.0262(11) Uani 1 1 d .
H26A H 0.5507 0.8456 0.4745 0.039 Uiso 1 1 calc R
H26B H 0.4594 0.7547 0.5155 0.039 Uiso 1 1 calc R
H26C H 0.4953 0.7921 0.3907 0.039 Uiso 1 1 calc R
C27 C 0.7566(4) 0.6996(4) 0.4102(3) 0.0291(11) Uani 1 1 d .
H27A H 0.7235 0.7188 0.3354 0.044 Uiso 1 1 calc R
H27B H 0.8294 0.6308 0.4250 0.044 Uiso 1 1 calc R
H27C H 0.7853 0.7672 0.4201 0.044 Uiso 1 1 calc R

loop_
_atom_site_aniso_label
_atom_site_aniso_U_11
_atom_site_aniso_U_22
_atom_site_aniso_U_33
_atom_site_aniso_U_23
_atom_site_aniso_U_13
_atom_site_aniso_U_12
Ir 0.01737(8) 0.02012(9) 0.01429(8) -0.00729(6) 0.00203(6) -0.00342(7)
Cl 0.0243(6) 0.0271(6) 0.0186(6) -0.0051(5) 0.0007(4) -0.0052(5)
P1 0.0194(6) 0.0238(7) 0.0209(6) -0.0100(5) 0.0022(5) -0.0046(5)
P2 0.0215(6) 0.0226(7) 0.0173(6) -0.0086(5) 0.0028(5) -0.0048(5)
N 0.021(2) 0.020(2) 0.0152(19) -0.0078(16) 0.0038(15) -0.0076(16)
C1 0.021(2) 0.025(3) 0.016(2) -0.0032(19) 0.0009(18) -0.007(2)
C2 0.020(2) 0.027(3) 0.028(3) -0.007(2) 0.000(2) -0.005(2)
C3 0.020(2) 0.037(3) 0.026(3) -0.014(2) 0.006(2) -0.003(2)
C4 0.022(2) 0.027(3) 0.024(2) -0.011(2) 0.0025(19) -0.010(2)
C5 0.028(3) 0.048(3) 0.026(3) -0.018(3) 0.012(2) -0.011(2)
C6 0.038(3) 0.051(4) 0.017(3) -0.015(2) 0.010(2) -0.015(3)
C7 0.033(3) 0.038(3) 0.018(2) -0.005(2) -0.004(2) -0.004(2)
C8 0.028(3) 0.036(3) 0.019(2) -0.012(2) 0.005(2) -0.007(2)
C9 0.025(2) 0.007(2) 0.021(2) -0.0034(18) 0.0007(19) -0.0074(19)
C10 0.022(2) 0.023(3) 0.026(3) -0.014(2) 0.0007(19) -0.004(2)
C11 0.024(3) 0.031(3) 0.025(3) -0.014(2) 0.000(2) -0.002(2)
C12 0.030(3) 0.028(3) 0.038(3) -0.017(2) 0.009(2) -0.010(2)
C13 0.025(3) 0.024(3) 0.025(3) -0.011(2) 0.004(2) -0.004(2)
C14 0.029(3) 0.024(3) 0.037(3) -0.013(2) 0.003(2) -0.005(2)
C15 0.029(3) 0.024(3) 0.042(3) -0.016(2) 0.009(2) -0.008(2)
C16 0.029(3) 0.026(3) 0.030(3) -0.009(2) -0.005(2) -0.005(2)
C17 0.036(3) 0.034(3) 0.034(3) -0.010(2) -0.010(2) 0.000(2)
C18 0.054(3) 0.039(3) 0.022(3) -0.007(2) -0.007(2) -0.013(3)
C19 0.024(2) 0.026(3) 0.022(2) -0.010(2) 0.0032(19) -0.008(2)
C20 0.043(3) 0.048(3) 0.024(3) -0.010(2) 0.007(2) -0.026(3)
C21 0.027(3) 0.028(3) 0.031(3) -0.011(2) 0.003(2) -0.007(2)
C22 0.024(2) 0.025(3) 0.025(3) -0.011(2) 0.000(2) -0.005(2)
C23 0.057(4) 0.032(3) 0.030(3) -0.012(2) -0.015(3) 0.007(3)
C24 0.027(3) 0.028(3) 0.044(3) -0.018(2) -0.004(2) -0.002(2)
C25 0.025(2) 0.025(3) 0.018(2) -0.008(2) -0.0033(19) -0.007(2)
C26 0.024(3) 0.035(3) 0.022(2) -0.010(2) 0.001(2) -0.008(2)
C27 0.031(3) 0.041(3) 0.015(2) -0.011(2) 0.001(2) -0.005(2)

loop_
_atom_type_symbol
_atom_type_description
_atom_type_scat_dispersion_real
_atom_type_scat_dispersion_imag
_atom_type_scat_source
C C 0.0033 0.0016 'International Tables Vol C Tables 4.2.6.8 and 6.1.1.4'
H H 0.0000 0.0000 'International Tables Vol C Tables 4.2.6.8 and 6.1.1.4'
N N 0.0061 0.0033 'International Tables Vol C Tables 4.2.6.8 and 6.1.1.4'
P P 0.1023 0.0942 'International Tables Vol C Tables 4.2.6.8 and 6.1.1.4'
Cl Cl 0.1484 0.1585 'International Tables Vol C Tables 4.2.6.8 and 6.1.1.4'
Ir Ir -1.4442 7.9887 'International Tables Vol C Tables 4.2.6.8 and 6.1.1.4'

loop_
_geom_angle_atom_site_label_1
_geom_angle_atom_site_label_2
_geom_angle_atom_site_label_3
_geom_angle
C10 Ir N 171.56(15)
C10 Ir P2 92.68(12)
N Ir P2 95.45(9)
C10 Ir P1 69.14(11)
N Ir P1 102.94(9)
P2 Ir P1 161.16(4)
C10 Ir Cl 87.31(13)
N Ir Cl 89.20(9)
P2 Ir Cl 98.79(4)
P1 Ir Cl 85.65(4)
C10 Ir H01 83.7(14)
N Ir H01 99.2(14)
P2 Ir H01 84.9(14)
P1 Ir H01 88.1(14)
Cl Ir H01 170.5(14)
C13 P1 C11 107.5(2)
C13 P1 C16 106.7(2)
C11 P1 C16 105.5(2)
C13 P1 Ir 120.89(15)
C11 P1 Ir 86.67(14)
C16 P1 Ir 124.65(16)
C22 P2 C19 109.8(2)
C22 P2 C25 100.72(19)
C19 P2 C25 101.98(19)
C22 P2 Ir 110.84(14)
C19 P2 Ir 113.56(14)
C25 P2 Ir 118.89(14)
C1 N C9 116.3(3)
C1 N Ir 116.8(3)
C9 N Ir 126.8(3)
N C1 C2 124.4(4)
N C1 H1 117.8
C2 C1 H1 117.8
C3 C2 C1 119.2(4)
C3 C2 H2 120.4
C1 C2 H2 120.4
C2 C3 C4 119.2(4)
C2 C3 H3 120.4
C4 C3 H3 120.4
C9 C4 C3 119.0(4)
C9 C4 C5 119.0(4)
C3 C4 C5 121.9(4)
C6 C5 C4 121.3(4)
C6 C5 H5 119.3
C4 C5 H5 119.3
C5 C6 C7 119.9(4)
C5 C6 H6 120.0
C7 C6 H6 120.0
C8 C7 C6 120.4(4)
C8 C7 H7 119.8
C6 C7 H7 119.8
C7 C8 C9 120.4(4)
C7 C8 H8 119.8
C9 C8 H8 119.8
N C9 C4 121.8(4)
N C9 C8 119.3(4)
C4 C9 C8 118.8(4)
C11 C10 Ir 103.3(3)
C11 C10 H10A 111.1
Ir C10 H10A 111.1
C11 C10 H10B 111.1
Ir C10 H10B 111.1
H10A C10 H10B 109.1
C12 C11 C10 117.9(4)
C12 C11 P1 122.7(3)
C10 C11 P1 95.4(3)
C12 C11 H11 106.5
C10 C11 H11 106.5
P1 C11 H11 106.5
C11 C12 H12A 109.5
C11 C12 H12B 109.5
H12A C12 H12B 109.5
C11 C12 H12C 109.5
H12A C12 H12C 109.5
H12B C12 H12C 109.5
C14 C13 C15 113.1(3)
C14 C13 P1 115.6(3)
C15 C13 P1 112.7(3)
C14 C13 H13 104.7
C15 C13 H13 104.7
P1 C13 H13 104.7
C13 C14 H14A 109.5
C13 C14 H14B 109.5
H14A C14 H14B 109.5
C13 C14 H14C 109.5
H14A C14 H14C 109.5
H14B C14 H14C 109.5
C13 C15 H15A 109.5
C13 C15 H15B 109.5
H15A C15 H15B 109.5
C13 C15 H15C 109.5
H15A C15 H15C 109.5
H15B C15 H15C 109.5
C18 C16 C17 109.8(4)
C18 C16 P1 114.7(3)
C17 C16 P1 111.4(3)
C18 C16 H16 106.8
C17 C16 H16 106.8
P1 C16 H16 106.8
C16 C17 H17A 109.5
C16 C17 H17B 109.5
H17A C17 H17B 109.5
C16 C17 H17C 109.5
H17A C17 H17C 109.5
H17B C17 H17C 109.5
C16 C18 H18A 109.5
C16 C18 H18B 109.5
H18A C18 H18B 109.5
C16 C18 H18C 109.5
H18A C18 H18C 109.5
H18B C18 H18C 109.5
C21 C19 C20 109.2(4)
C21 C19 P2 117.4(3)
C20 C19 P2 114.4(3)
C21 C19 H19 104.8
C20 C19 H19 104.8
P2 C19 H19 104.8
C19 C20 H20A 109.5
C19 C20 H20B 109.5
H20A C20 H20B 109.5
C19 C20 H20C 109.5
H20A C20 H20C 109.5
H20B C20 H20C 109.5
C19 C21 H21A 109.5
C19 C21 H21B 109.5
H21A C21 H21B 109.5
C19 C21 H21C 109.5
H21A C21 H21C 109.5
H21B C21 H21C 109.5
C23 C22 C24 109.0(4)
C23 C22 P2 114.1(3)
C24 C22 P2 117.6(3)
C23 C22 H22 105.0
C24 C22 H22 105.0
P2 C22 H22 105.0
C22 C23 H23A 109.5
C22 C23 H23B 109.5
H23A C23 H23B 109.5
C22 C23 H23C 109.5
H23A C23 H23C 109.5
H23B C23 H23C 109.5
C22 C24 H24A 109.5
C22 C24 H24B 109.5
H24A C24 H24B 109.5
C22 C24 H24C 109.5
H24A C24 H24C 109.5
H24B C24 H24C 109.5
C26 C25 C27 111.0(4)
C26 C25 P2 113.2(3)
C27 C25 P2 111.2(3)
C26 C25 H25 107.0
C27 C25 H25 107.0
P2 C25 H25 107.0
C25 C26 H26A 109.5
C25 C26 H26B 109.5
H26A C26 H26B 109.5
C25 C26 H26C 109.5
H26A C26 H26C 109.5
H26B C26 H26C 109.5
C25 C27 H27A 109.5
C25 C27 H27B 109.5
H27A C27 H27B 109.5
C25 C27 H27C 109.5
H27A C27 H27C 109.5
H27B C27 H27C 109.5

loop_
_geom_bond_atom_site_label_1
_geom_bond_atom_site_label_2
_geom_bond_distance
Ir C10 2.090(4)
Ir N 2.231(3)
Ir P2 2.3092(12)
Ir P1 2.3127(12)
Ir Cl 2.5194(12)
Ir H01 1.568(10)
P1 C13 1.829(4)
P1 C11 1.836(4)
P1 C16 1.854(4)
P2 C22 1.857(4)
P2 C19 1.857(4)
P2 C25 1.862(4)
N C1 1.329(5)
N C9 1.391(5)
C1 C2 1.402(5)
C1 H1 0.9300
C2 C3 1.353(5)
C2 H2 0.9300
C3 C4 1.401(6)
C3 H3 0.9300
C4 C9 1.400(5)
C4 C5 1.416(6)
C5 C6 1.349(6)
C5 H5 0.9300
C6 C7 1.395(6)
C6 H6 0.9300
C7 C8 1.379(5)
C7 H7 0.9300
C8 C9 1.407(6)
C8 H8 0.9300
C10 C11 1.541(6)
C10 H10A 0.9700
C10 H10B 0.9700
C11 C12 1.519(5)
C11 H11 0.9800
C12 H12A 0.9600
C12 H12B 0.9600
C12 H12C 0.9600
C13 C14 1.518(5)
C13 C15 1.536(5)
C13 H13 0.9800
C14 H14A 0.9600
C14 H14B 0.9600
C14 H14C 0.9600
C15 H15A 0.9600
C15 H15B 0.9600
C15 H15C 0.9600
C16 C18 1.531(6)
C16 C17 1.538(6)
C16 H16 0.9800
C17 H17A 0.9600
C17 H17B 0.9600
C17 H17C 0.9600
C18 H18A 0.9600
C18 H18B 0.9600
C18 H18C 0.9600
C19 C21 1.535(5)
C19 C20 1.537(6)
C19 H19 0.9800
C20 H20A 0.9600
C20 H20B 0.9600
C20 H20C 0.9600
C21 H21A 0.9600
C21 H21B 0.9600
C21 H21C 0.9600
C22 C23 1.532(6)
C22 C24 1.537(5)
C22 H22 0.9800
C23 H23A 0.9600
C23 H23B 0.9600
C23 H23C 0.9600
C24 H24A 0.9600
C24 H24B 0.9600
C24 H24C 0.9600
C25 C26 1.519(5)
C25 C27 1.534(5)
C25 H25 0.9800
C26 H26A 0.9600
C26 H26B 0.9600
C26 H26C 0.9600
C27 H27A 0.9600
C27 H27B 0.9600
C27 H27C 0.9600
